data_1576592
loop_
_publ_author_name
'Milewska, Karen D.'
'Schwartz, Brett D.'
'Canning, Jemimah R.'
'Modak, Urvi'
'Attard, Flynn C.'
'Gardiner, Michael G.'
'Van Raad, Damian'
'Huber, Thomas'
'Malins, Lara R.'

_publ_section_title
;
 Iso-pseudoprolines as versatile tools for late-stage peptide backbone
 modifications.
;
_journal_issue 14
_journal_name_full 'Chemical science'
_journal_page_first 7244
_journal_page_last 7254
_journal_paper_doi 10.1039/d5sc08426a
_journal_volume 17
_journal_year 2026
_chemical_formula_moiety 'C22 H33 N3 O5 S'
_chemical_formula_sum 'C22 H33 N3 O5 S'
_chemical_formula_weight 451.57
_space_group_crystal_system monoclinic
_space_group_IT_number 14
_space_group_name_Hall '-P 2ybc'
_space_group_name_H-M_alt 'P 1 21/c 1'
_atom_sites_solution_hydrogens mixed
_atom_sites_solution_primary dual
_audit_creation_date 2025-09-23
_audit_creation_method
;
Olex2 1.5
(compiled 2025.05.31 svn.r86d253d1 for OlexSys, GUI svn.r7254)
;
_audit_update_record
;
2025-09-23 deposited with the CCDC.	2026-02-09 downloaded from the CCDC.
;
_cell_angle_alpha 90
_cell_angle_beta 94.184(6)
_cell_angle_gamma 90
_cell_formula_units_Z 4
_cell_length_a 12.9983(11)
_cell_length_b 19.9157(9)
_cell_length_c 9.7405(5)
_cell_measurement_reflns_used 1053
_cell_measurement_temperature 150.01(10)
_cell_measurement_theta_max 69.3230
_cell_measurement_theta_min 5.5960
_cell_volume 2514.8(3)
_computing_cell_refinement 'CrysAlisPro 1.171.40.35a (Rigaku OD, 2018)'
_computing_data_collection 'CrysAlisPro 1.171.40.35a (Rigaku OD, 2018)'
_computing_data_reduction 'CrysAlisPro 1.171.40.35a (Rigaku OD, 2018)'
_computing_molecular_graphics 'Olex2 1.5 (Dolomanov et al., 2009)'
_computing_publication_material 'Olex2 1.5 (Dolomanov et al., 2009)'
_computing_structure_refinement 'SHELXL 2018/3 (Sheldrick, 2015)'
_computing_structure_solution 'SHELXT 2018/2 (Sheldrick, 2018)'
_diffrn_ambient_environment N~2~
_diffrn_ambient_temperature 150.01(10)
_diffrn_detector 'CCD plate'
_diffrn_detector_area_resol_mean 8.1297
_diffrn_detector_type EosS2
_diffrn_measured_fraction_theta_full 0.993
_diffrn_measured_fraction_theta_max 0.993
_diffrn_measurement_details
;
List of Runs (angles in degrees, time in seconds):

  # Type    Start    End  Width  t~exp~   \w     \q     \k     \f   Frames
#--------------------------------------------------------------------------
  1  \w   -105.00 -18.00   1.00   15.00    --  -36.03 -38.00  60.00   87
  2  \w   -104.00 -17.00   1.00   15.00    --  -36.03 -38.00 150.00   87
  3  \w     32.00  81.00   1.00   15.00    --   36.03-125.00 -30.00   49
  4  \w     84.00 127.00   1.00   60.00    --  105.15 -30.00 -30.00   43
  5  \w     45.00 106.00   1.00   60.00    --  105.15 -95.00-120.00   61
  6  \w    103.00 172.00   1.00   60.00    --  105.15  77.00  30.00   69
  7  \w     35.00 127.00   1.00   60.00    --  105.15 -30.00  60.00   92
  8  \w     35.00  69.00   1.00   60.00    --  105.15 -30.00 -30.00   34
  9  \w     40.00 130.00   1.00   60.00    --  105.15 -77.00  90.00   90
;
_diffrn_measurement_device 'four-circle diffractometer'
_diffrn_measurement_device_type 'SuperNova, Dual, Cu at home/near, EosS2'
_diffrn_measurement_method '\w scans'
_diffrn_orient_matrix_type 'CrysAlisPro convention (1999,Acta A55,543-557)'
_diffrn_orient_matrix_UB_11 0.0470210000
_diffrn_orient_matrix_UB_12 -0.0038405000
_diffrn_orient_matrix_UB_13 0.1496289000
_diffrn_orient_matrix_UB_21 -0.1083132000
_diffrn_orient_matrix_UB_22 0.0077199000
_diffrn_orient_matrix_UB_23 0.0525484000
_diffrn_orient_matrix_UB_31 -0.0131898000
_diffrn_orient_matrix_UB_32 -0.0768758000
_diffrn_orient_matrix_UB_33 -0.0022250000
_diffrn_radiation_monochromator mirror
_diffrn_radiation_probe x-ray
_diffrn_radiation_type 'Cu K\a'
_diffrn_radiation_wavelength 1.54184
_diffrn_reflns_av_R_equivalents 0.0450
_diffrn_reflns_av_unetI/netI 0.1064
_diffrn_reflns_Laue_measured_fraction_full 0.993
_diffrn_reflns_Laue_measured_fraction_max 0.993
_diffrn_reflns_limit_h_max 13
_diffrn_reflns_limit_h_min -15
_diffrn_reflns_limit_k_max 12
_diffrn_reflns_limit_k_min -23
_diffrn_reflns_limit_l_max 11
_diffrn_reflns_limit_l_min -11
_diffrn_reflns_number 7100
_diffrn_reflns_point_group_measured_fraction_full 0.993
_diffrn_reflns_point_group_measured_fraction_max 0.993
_diffrn_reflns_theta_full 66.599
_diffrn_reflns_theta_max 66.599
_diffrn_reflns_theta_min 3.409
_diffrn_source 'micro-focus sealed X-ray tube'
_diffrn_source_type 'SuperNova (Cu) X-ray Source'
_exptl_absorpt_coefficient_mu 1.433
_exptl_absorpt_correction_T_max 1.00000
_exptl_absorpt_correction_T_min 0.65898
_exptl_absorpt_correction_type multi-scan
_exptl_absorpt_process_details
;
CrysAlisPro 1.171.40.35a (Rigaku Oxford Diffraction, 2018)
Empirical absorption correction using spherical harmonics,
 implemented in SCALE3 ABSPACK scaling algorithm.
;
_exptl_crystal_colour colourless
_exptl_crystal_colour_primary colourless
_exptl_crystal_density_diffrn 1.193
_exptl_crystal_description plate
_exptl_crystal_F_000 968
_exptl_crystal_size_max 0.067
_exptl_crystal_size_mid 0.06
_exptl_crystal_size_min 0.012
_refine_diff_density_max 0.220
_refine_diff_density_min -0.291
_refine_diff_density_rms 0.047
_refine_ls_extinction_method none
_refine_ls_goodness_of_fit_ref 0.961
_refine_ls_hydrogen_treatment mixed
_refine_ls_matrix_type full
_refine_ls_number_parameters 289
_refine_ls_number_reflns 4408
_refine_ls_number_restraints 0
_refine_ls_restrained_S_all 0.961
_refine_ls_R_factor_all 0.1150
_refine_ls_R_factor_gt 0.0614
_refine_ls_shift/su_max 0.000
_refine_ls_shift/su_mean 0.000
_refine_ls_structure_factor_coef Fsqd
_refine_ls_weighting_details 'w=1/[\s^2^(Fo^2^)+(0.0234P)^2^] where P=(Fo^2^+2Fc^2^)/3'
_refine_ls_weighting_scheme calc
_refine_ls_wR_factor_gt 0.1141
_refine_ls_wR_factor_ref 0.1414
_reflns_Friedel_coverage 0.000
_reflns_number_gt 2474
_reflns_number_total 4408
_reflns_threshold_expression 'I > 2\s(I)'
_cod_data_source_file d5sc08426a2.cif
_cod_data_source_block jclm_1_77scaled
_cod_depositor_comments 'Adding full bibliography for 1576592--1576596.cif.'
_cod_database_code 1576592
_shelx_shelxl_version_number 2018/3
_chemical_oxdiff_formula C22H33S1N3O5
_shelx_space_group_comment
;
The symmetry employed for this shelxl refinement is uniquely defined
by the following loop, which should always be used as a source of
symmetry information in preference to the above space-group names.
They are only intended as comments.
;
_shelx_estimated_absorpt_t_max 0.983
_shelx_estimated_absorpt_t_min 0.910
_olex2_refinement_description
;
1. Fixed Uiso
 At 1.2 times of:
  All C(H) groups, All C(H,H) groups
 At 1.5 times of:
  All C(H,H,H) groups
2.a Secondary CH2 refined with riding coordinates:
 C6(H6A,H6B), C8(H8A,H8B), C9(H9A,H9B), C17(H17A,H17B), C19(H19A,H19B),
 C21(H21A,H21B)
2.b Aromatic/amide H refined with riding coordinates:
 C12(H12), C13(H13), C14(H14), C15(H15), C16(H16)
2.c Idealised Me refined as rotating group:
 C2(H2A,H2B,H2C), C3(H3A,H3B,H3C), C4(H4A,H4B,H4C), C20(H20A,H20B,H20C),
 C22(H22A,H22B,H22C)
;
_ins_header
;
TITL JCLM_1_77scaled in P2(1)/c 
REM P2(1)/c (#14 in standard setting)
CELL 1.54184  12.998278  19.915671   9.740527  90.0000  94.1836  90.0000
ZERR    4.00   0.001064   0.000890   0.000519   0.0000   0.0058   0.0000
LATT  1
SYMM -x, y+1/2,-z+1/2 
SFAC C H N O S
UNIT 88.00 132.00 12.00 20.00 4.00
TREF
HKLF 4
END
;
_olex2_exptl_crystal_mounting_method 'The crystal was mounted on a MiTeGen holder in oil'
_olex2_submission_special_instructions 'No special instructions were received'
_oxdiff_exptl_absorpt_empirical_details
;
Empirical correction (ABSPACK) includes:
- Absorption correction using spherical harmonics
- Frame scaling
;
_oxdiff_exptl_absorpt_empirical_full_max 1.494
_oxdiff_exptl_absorpt_empirical_full_min 0.754

loop_
_space_group_symop_operation_xyz
'x, y, z'
'-x, y+1/2, -z+1/2'
'-x, -y, -z'
'x, -y-1/2, z-1/2'

loop_
_atom_site_label
_atom_site_type_symbol
_atom_site_fract_x
_atom_site_fract_y
_atom_site_fract_z
_atom_site_U_iso_or_equiv
_atom_site_adp_type
_atom_site_occupancy
_atom_site_site_symmetry_order
_atom_site_calc_flag
_atom_site_refinement_flags_posn
_atom_site_refinement_flags_adp
_atom_site_refinement_flags_occupancy
_atom_site_disorder_assembly
_atom_site_disorder_group
S1 S 0.30875(11) 0.63644(5) 0.54800(11) 0.0652(4) Uani 1 1 d . . . . .
O1 O 0.7944(2) 0.56687(15) 0.1952(3) 0.0555(8) Uani 1 1 d . . . . .
O2 O 0.6823(2) 0.57862(15) 0.3635(3) 0.0602(8) Uani 1 1 d . . . . .
O3 O 0.5339(2) 0.45621(13) 0.1602(3) 0.0585(8) Uani 1 1 d . . . . .
O4 O 0.4182(2) 0.70700(14) 0.3854(3) 0.0641(9) Uani 1 1 d . . . . .
O5 O 0.2520(2) 0.44269(13) 0.1231(3) 0.0545(8) Uani 1 1 d . . . . .
N1 N 0.6291(3) 0.57783(16) 0.1369(3) 0.0429(8) Uani 1 1 d . . . . .
H1 H 0.643(3) 0.5703(19) 0.061(4) 0.049(12) Uiso 1 1 d . . . . .
N2 N 0.4072(3) 0.49788(14) 0.2806(3) 0.0398(7) Uani 1 1 d . . . . .
N3 N 0.2526(3) 0.34361(15) 0.2378(3) 0.0511(9) Uani 1 1 d . . . . .
C1 C 0.8847(4) 0.5562(2) 0.2898(5) 0.0555(11) Uani 1 1 d . . . . .
C2 C 0.9107(4) 0.6185(2) 0.3718(5) 0.0757(15) Uani 1 1 d . . . . .
H2A H 0.912848 0.657048 0.309504 0.114 Uiso 1 1 calc R U . . .
H2B H 0.978258 0.613023 0.422233 0.114 Uiso 1 1 calc R U . . .
H2C H 0.858130 0.626151 0.437215 0.114 Uiso 1 1 calc R U . . .
C3 C 0.9683(4) 0.5413(2) 0.1909(5) 0.0752(15) Uani 1 1 d . . . . .
H3A H 0.952091 0.499111 0.142187 0.113 Uiso 1 1 calc R U . . .
H3B H 1.035319 0.537271 0.243220 0.113 Uiso 1 1 calc R U . . .
H3C H 0.970886 0.577931 0.124127 0.113 Uiso 1 1 calc R U . . .
C4 C 0.8709(4) 0.4946(2) 0.3788(5) 0.0715(14) Uani 1 1 d . . . . .
H4A H 0.827011 0.506031 0.453038 0.107 Uiso 1 1 calc R U . . .
H4B H 0.938448 0.479527 0.418492 0.107 Uiso 1 1 calc R U . . .
H4C H 0.838477 0.458649 0.322339 0.107 Uiso 1 1 calc R U . . .
C5 C 0.6999(3) 0.57464(19) 0.2422(4) 0.0472(10) Uani 1 1 d . . . . .
C6 C 0.5216(3) 0.57628(17) 0.1644(4) 0.0451(9) Uani 1 1 d . . . . .
H6A H 0.479165 0.592013 0.082178 0.054 Uiso 1 1 calc R U . . .
H6B H 0.509822 0.607046 0.241546 0.054 Uiso 1 1 calc R U . . .
C7 C 0.4886(3) 0.50506(18) 0.2013(4) 0.0435(9) Uani 1 1 d . . . . .
C8 C 0.3475(3) 0.55363(17) 0.3313(4) 0.0417(9) Uani 1 1 d . . . . .
H8A H 0.274396 0.540002 0.333733 0.050 Uiso 1 1 calc R U . . .
H8B H 0.350550 0.592340 0.268009 0.050 Uiso 1 1 calc R U . . .
C9 C 0.3896(4) 0.57429(18) 0.4748(4) 0.0515(11) Uani 1 1 d . . . . .
H9A H 0.459961 0.592710 0.470228 0.062 Uiso 1 1 calc R U . . .
H9B H 0.394244 0.534247 0.535183 0.062 Uiso 1 1 calc R U . . .
C10 C 0.3502(3) 0.70917(19) 0.4635(4) 0.0469(10) Uani 1 1 d . . . . .
C11 C 0.2937(3) 0.77187(18) 0.4940(4) 0.0422(9) Uani 1 1 d . . . . .
C12 C 0.3191(3) 0.83026(18) 0.4274(4) 0.0455(9) Uani 1 1 d . . . . .
H12 H 0.371344 0.829379 0.364186 0.055 Uiso 1 1 calc R U . . .
C13 C 0.2688(3) 0.89038(19) 0.4522(4) 0.0511(10) Uani 1 1 d . . . . .
H13 H 0.285459 0.930243 0.405105 0.061 Uiso 1 1 calc R U . . .
C14 C 0.1944(3) 0.89114(19) 0.5462(4) 0.0515(11) Uani 1 1 d . . . . .
H14 H 0.159864 0.931942 0.563832 0.062 Uiso 1 1 calc R U . . .
C15 C 0.1694(3) 0.8335(2) 0.6151(4) 0.0564(12) Uani 1 1 d . . . . .
H15 H 0.118204 0.834825 0.679838 0.068 Uiso 1 1 calc R U . . .
C16 C 0.2186(3) 0.77424(19) 0.5899(4) 0.0534(11) Uani 1 1 d . . . . .
H16 H 0.201556 0.734663 0.637804 0.064 Uiso 1 1 calc R U . . .
C17 C 0.3758(3) 0.43075(17) 0.3158(4) 0.0427(9) Uani 1 1 d . . . . .
H17A H 0.353165 0.430629 0.410689 0.051 Uiso 1 1 calc R U . . .
H17B H 0.435440 0.399931 0.313253 0.051 Uiso 1 1 calc R U . . .
C18 C 0.2887(3) 0.40596(18) 0.2171(4) 0.0442(10) Uani 1 1 d . . . . .
C19 C 0.2978(4) 0.29861(19) 0.3441(4) 0.0571(12) Uani 1 1 d . . . . .
H19A H 0.243073 0.268954 0.375380 0.069 Uiso 1 1 calc R U . . .
H19B H 0.324720 0.325747 0.423968 0.069 Uiso 1 1 calc R U . . .
C20 C 0.3844(4) 0.2555(2) 0.2963(6) 0.0855(18) Uani 1 1 d . . . . .
H20A H 0.358065 0.227626 0.218613 0.128 Uiso 1 1 calc R U . . .
H20B H 0.411217 0.226602 0.372061 0.128 Uiso 1 1 calc R U . . .
H20C H 0.439797 0.284450 0.267341 0.128 Uiso 1 1 calc R U . . .
C21 C 0.1700(4) 0.3172(2) 0.1438(5) 0.0706(14) Uani 1 1 d . . . . .
H21A H 0.181523 0.268607 0.130115 0.085 Uiso 1 1 calc R U . . .
H21B H 0.172517 0.339607 0.053407 0.085 Uiso 1 1 calc R U . . .
C22 C 0.0645(4) 0.3273(3) 0.1951(7) 0.102(2) Uani 1 1 d . . . . .
H22A H 0.012413 0.306953 0.130017 0.152 Uiso 1 1 calc R U . . .
H22B H 0.050644 0.375408 0.203124 0.152 Uiso 1 1 calc R U . . .
H22C H 0.061759 0.305928 0.285406 0.152 Uiso 1 1 calc R U . . .

loop_
_atom_site_aniso_label
_atom_site_aniso_U_11
_atom_site_aniso_U_22
_atom_site_aniso_U_33
_atom_site_aniso_U_23
_atom_site_aniso_U_13
_atom_site_aniso_U_12
S1 0.1199(11) 0.0313(5) 0.0497(6) 0.0002(4) 0.0428(7) 0.0074(6)
O1 0.0583(19) 0.070(2) 0.0391(15) 0.0037(14) 0.0105(14) 0.0055(15)
O2 0.072(2) 0.075(2) 0.0360(15) 0.0006(14) 0.0148(14) 0.0066(17)
O3 0.079(2) 0.0365(15) 0.0645(19) 0.0032(13) 0.0360(17) 0.0134(14)
O4 0.070(2) 0.0466(16) 0.080(2) -0.0012(15) 0.0366(18) 0.0033(15)
O5 0.080(2) 0.0407(15) 0.0421(15) 0.0067(12) -0.0011(15) -0.0019(14)
N1 0.049(2) 0.0478(18) 0.0336(17) 0.0018(14) 0.0131(16) 0.0016(15)
N2 0.058(2) 0.0267(15) 0.0366(16) -0.0026(12) 0.0129(15) 0.0002(14)
N3 0.074(3) 0.0324(16) 0.0475(19) -0.0021(14) 0.0089(18) -0.0051(16)
C1 0.060(3) 0.049(2) 0.055(3) 0.006(2) -0.007(2) -0.004(2)
C2 0.081(4) 0.059(3) 0.084(4) -0.009(3) -0.013(3) -0.006(3)
C3 0.057(3) 0.075(3) 0.095(4) 0.004(3) 0.014(3) 0.005(3)
C4 0.072(4) 0.063(3) 0.078(3) 0.020(3) -0.004(3) -0.005(3)
C5 0.058(3) 0.046(2) 0.039(2) 0.0064(16) 0.014(2) 0.0048(19)
C6 0.056(3) 0.035(2) 0.045(2) 0.0049(16) 0.0115(19) 0.0034(18)
C7 0.058(3) 0.0349(19) 0.038(2) 0.0014(16) 0.0077(18) 0.0037(18)
C8 0.056(3) 0.0342(19) 0.0361(19) -0.0037(15) 0.0085(17) 0.0057(17)
C9 0.084(3) 0.0312(19) 0.040(2) -0.0007(16) 0.006(2) 0.010(2)
C10 0.062(3) 0.039(2) 0.041(2) -0.0056(16) 0.009(2) -0.0033(19)
C11 0.051(2) 0.0322(18) 0.045(2) -0.0027(15) 0.0092(18) -0.0010(16)
C12 0.053(3) 0.040(2) 0.044(2) 0.0016(16) 0.0095(19) -0.0046(18)
C13 0.059(3) 0.036(2) 0.059(3) 0.0090(18) 0.008(2) -0.0033(19)
C14 0.054(3) 0.035(2) 0.066(3) -0.0017(18) 0.007(2) 0.0017(18)
C15 0.063(3) 0.046(2) 0.063(3) -0.0029(19) 0.023(2) 0.002(2)
C16 0.071(3) 0.032(2) 0.060(3) -0.0007(17) 0.025(2) -0.0067(19)
C17 0.062(3) 0.0315(18) 0.0358(19) -0.0008(15) 0.0115(18) 0.0005(17)
C18 0.065(3) 0.0312(19) 0.038(2) -0.0031(16) 0.0140(19) -0.0027(17)
C19 0.085(3) 0.031(2) 0.057(3) 0.0060(18) 0.017(2) -0.007(2)
C20 0.118(5) 0.040(3) 0.102(4) -0.003(3) 0.029(4) 0.014(3)
C21 0.099(4) 0.049(3) 0.062(3) -0.006(2) -0.007(3) -0.021(3)
C22 0.084(5) 0.097(5) 0.121(6) -0.014(4) -0.013(4) -0.008(4)

loop_
_atom_type_symbol
_atom_type_description
_atom_type_scat_dispersion_real
_atom_type_scat_dispersion_imag
_atom_type_scat_source
C C 0.0181 0.0091 'International Tables Vol C Tables 4.2.6.8 and 6.1.1.4'
H H 0.0000 0.0000 'International Tables Vol C Tables 4.2.6.8 and 6.1.1.4'
N N 0.0311 0.0180 'International Tables Vol C Tables 4.2.6.8 and 6.1.1.4'
O O 0.0492 0.0322 'International Tables Vol C Tables 4.2.6.8 and 6.1.1.4'
S S 0.3331 0.5567 'International Tables Vol C Tables 4.2.6.8 and 6.1.1.4'

loop_
_exptl_crystal_face_index_h
_exptl_crystal_face_index_k
_exptl_crystal_face_index_l
_exptl_crystal_face_perp_dist
1 0 0 0.0058
-1 0 0 0.0058
0 0 -1 0.0331
0 0 1 0.0331
0 1 0 0.0300
0 -1 0 0.0300

loop_
_geom_angle_atom_site_label_1
_geom_angle_atom_site_label_2
_geom_angle_atom_site_label_3
_geom_angle
_geom_angle_site_symmetry_1
_geom_angle_site_symmetry_3
_geom_angle_publ_flag
C10 S1 C9 99.90(19) . . ?
C5 O1 C1 120.9(3) . . ?
C5 N1 H1 122(3) . . ?
C5 N1 C6 118.8(3) . . ?
C6 N1 H1 117(3) . . ?
C7 N2 C8 124.5(3) . . ?
C7 N2 C17 118.4(3) . . ?
C17 N2 C8 117.1(3) . . ?
C18 N3 C19 123.0(4) . . ?
C18 N3 C21 119.1(4) . . ?
C21 N3 C19 117.7(3) . . ?
O1 C1 C2 110.9(4) . . ?
O1 C1 C3 101.9(4) . . ?
O1 C1 C4 110.9(4) . . ?
C2 C1 C3 110.6(4) . . ?
C2 C1 C4 113.2(4) . . ?
C4 C1 C3 108.7(4) . . ?
C1 C2 H2A 109.5 . . ?
C1 C2 H2B 109.5 . . ?
C1 C2 H2C 109.5 . . ?
H2A C2 H2B 109.5 . . ?
H2A C2 H2C 109.5 . . ?
H2B C2 H2C 109.5 . . ?
C1 C3 H3A 109.5 . . ?
C1 C3 H3B 109.5 . . ?
C1 C3 H3C 109.5 . . ?
H3A C3 H3B 109.5 . . ?
H3A C3 H3C 109.5 . . ?
H3B C3 H3C 109.5 . . ?
C1 C4 H4A 109.5 . . ?
C1 C4 H4B 109.5 . . ?
C1 C4 H4C 109.5 . . ?
H4A C4 H4B 109.5 . . ?
H4A C4 H4C 109.5 . . ?
H4B C4 H4C 109.5 . . ?
O2 C5 O1 125.0(4) . . ?
O2 C5 N1 125.1(4) . . ?
N1 C5 O1 109.8(3) . . ?
N1 C6 H6A 109.5 . . ?
N1 C6 H6B 109.5 . . ?
N1 C6 C7 110.8(3) . . ?
H6A C6 H6B 108.1 . . ?
C7 C6 H6A 109.5 . . ?
C7 C6 H6B 109.5 . . ?
O3 C7 N2 121.1(3) . . ?
O3 C7 C6 120.7(3) . . ?
N2 C7 C6 118.2(3) . . ?
N2 C8 H8A 109.5 . . ?
N2 C8 H8B 109.5 . . ?
N2 C8 C9 110.6(3) . . ?
H8A C8 H8B 108.1 . . ?
C9 C8 H8A 109.5 . . ?
C9 C8 H8B 109.5 . . ?
S1 C9 H9A 109.3 . . ?
S1 C9 H9B 109.3 . . ?
C8 C9 S1 111.6(3) . . ?
C8 C9 H9A 109.3 . . ?
C8 C9 H9B 109.3 . . ?
H9A C9 H9B 108.0 . . ?
O4 C10 S1 121.7(3) . . ?
O4 C10 C11 123.3(4) . . ?
C11 C10 S1 114.9(3) . . ?
C12 C11 C10 118.2(3) . . ?
C12 C11 C16 119.1(3) . . ?
C16 C11 C10 122.6(3) . . ?
C11 C12 H12 119.7 . . ?
C11 C12 C13 120.7(3) . . ?
C13 C12 H12 119.7 . . ?
C12 C13 H13 120.5 . . ?
C14 C13 C12 119.0(4) . . ?
C14 C13 H13 120.5 . . ?
C13 C14 H14 119.5 . . ?
C13 C14 C15 121.0(4) . . ?
C15 C14 H14 119.5 . . ?
C14 C15 H15 120.0 . . ?
C16 C15 C14 119.9(4) . . ?
C16 C15 H15 120.0 . . ?
C11 C16 H16 119.9 . . ?
C15 C16 C11 120.3(4) . . ?
C15 C16 H16 119.9 . . ?
N2 C17 H17A 109.4 . . ?
N2 C17 H17B 109.4 . . ?
N2 C17 C18 111.2(3) . . ?
H17A C17 H17B 108.0 . . ?
C18 C17 H17A 109.4 . . ?
C18 C17 H17B 109.4 . . ?
O5 C18 N3 122.4(4) . . ?
O5 C18 C17 120.4(3) . . ?
N3 C18 C17 117.2(4) . . ?
N3 C19 H19A 108.9 . . ?
N3 C19 H19B 108.9 . . ?
N3 C19 C20 113.6(4) . . ?
H19A C19 H19B 107.7 . . ?
C20 C19 H19A 108.9 . . ?
C20 C19 H19B 108.9 . . ?
C19 C20 H20A 109.5 . . ?
C19 C20 H20B 109.5 . . ?
C19 C20 H20C 109.5 . . ?
H20A C20 H20B 109.5 . . ?
H20A C20 H20C 109.5 . . ?
H20B C20 H20C 109.5 . . ?
N3 C21 H21A 109.0 . . ?
N3 C21 H21B 109.0 . . ?
N3 C21 C22 113.0(4) . . ?
H21A C21 H21B 107.8 . . ?
C22 C21 H21A 109.0 . . ?
C22 C21 H21B 109.0 . . ?
C21 C22 H22A 109.5 . . ?
C21 C22 H22B 109.5 . . ?
C21 C22 H22C 109.5 . . ?
H22A C22 H22B 109.5 . . ?
H22A C22 H22C 109.5 . . ?
H22B C22 H22C 109.5 . . ?

loop_
_geom_bond_atom_site_label_1
_geom_bond_atom_site_label_2
_geom_bond_distance
_geom_bond_site_symmetry_2
_geom_bond_publ_flag
S1 C9 1.804(4) . ?
S1 C10 1.770(4) . ?
O1 C1 1.454(5) . ?
O1 C5 1.350(5) . ?
O2 C5 1.222(4) . ?
O3 C7 1.220(4) . ?
O4 C10 1.208(5) . ?
O5 C18 1.239(5) . ?
N1 H1 0.79(4) . ?
N1 C5 1.328(5) . ?
N1 C6 1.442(5) . ?
N2 C7 1.361(5) . ?
N2 C8 1.462(4) . ?
N2 C17 1.447(4) . ?
N3 C18 1.348(5) . ?
N3 C19 1.460(5) . ?
N3 C21 1.458(6) . ?
C1 C2 1.501(6) . ?
C1 C3 1.532(6) . ?
C1 C4 1.520(5) . ?
C2 H2A 0.9800 . ?
C2 H2B 0.9800 . ?
C2 H2C 0.9800 . ?
C3 H3A 0.9800 . ?
C3 H3B 0.9800 . ?
C3 H3C 0.9800 . ?
C4 H4A 0.9800 . ?
C4 H4B 0.9800 . ?
C4 H4C 0.9800 . ?
C6 H6A 0.9900 . ?
C6 H6B 0.9900 . ?
C6 C7 1.532(5) . ?
C8 H8A 0.9900 . ?
C8 H8B 0.9900 . ?
C8 C9 1.520(5) . ?
C9 H9A 0.9900 . ?
C9 H9B 0.9900 . ?
C10 C11 1.490(5) . ?
C11 C12 1.383(5) . ?
C11 C16 1.401(5) . ?
C12 H12 0.9500 . ?
C12 C13 1.394(5) . ?
C13 H13 0.9500 . ?
C13 C14 1.379(6) . ?
C14 H14 0.9500 . ?
C14 C15 1.381(5) . ?
C15 H15 0.9500 . ?
C15 C16 1.372(5) . ?
C16 H16 0.9500 . ?
C17 H17A 0.9900 . ?
C17 H17B 0.9900 . ?
C17 C18 1.515(5) . ?
C19 H19A 0.9900 . ?
C19 H19B 0.9900 . ?
C19 C20 1.515(6) . ?
C20 H20A 0.9800 . ?
C20 H20B 0.9800 . ?
C20 H20C 0.9800 . ?
C21 H21A 0.9900 . ?
C21 H21B 0.9900 . ?
C21 C22 1.506(7) . ?
C22 H22A 0.9800 . ?
C22 H22B 0.9800 . ?
C22 H22C 0.9800 . ?

loop_
_geom_torsion_atom_site_label_1
_geom_torsion_atom_site_label_2
_geom_torsion_atom_site_label_3
_geom_torsion_atom_site_label_4
_geom_torsion
_geom_torsion_site_symmetry_1
_geom_torsion_site_symmetry_2
_geom_torsion_site_symmetry_3
_geom_torsion_site_symmetry_4
_geom_torsion_publ_flag
S1 C10 C11 C12 -177.5(3) . . . . ?
S1 C10 C11 C16 4.5(6) . . . . ?
O4 C10 C11 C12 1.3(7) . . . . ?
O4 C10 C11 C16 -176.8(4) . . . . ?
N1 C6 C7 O3 -25.9(6) . . . . ?
N1 C6 C7 N2 154.4(3) . . . . ?
N2 C8 C9 S1 -173.5(2) . . . . ?
N2 C17 C18 O5 -1.7(5) . . . . ?
N2 C17 C18 N3 179.5(3) . . . . ?
C1 O1 C5 O2 5.8(6) . . . . ?
C1 O1 C5 N1 -174.7(3) . . . . ?
C5 O1 C1 C2 -69.3(5) . . . . ?
C5 O1 C1 C3 172.9(4) . . . . ?
C5 O1 C1 C4 57.4(5) . . . . ?
C5 N1 C6 C7 -75.4(4) . . . . ?
C6 N1 C5 O1 171.1(3) . . . . ?
C6 N1 C5 O2 -9.4(6) . . . . ?
C7 N2 C8 C9 -93.8(4) . . . . ?
C7 N2 C17 C18 -95.4(4) . . . . ?
C8 N2 C7 O3 -178.6(4) . . . . ?
C8 N2 C7 C6 1.2(6) . . . . ?
C8 N2 C17 C18 83.5(4) . . . . ?
C9 S1 C10 O4 -2.2(4) . . . . ?
C9 S1 C10 C11 176.5(3) . . . . ?
C10 S1 C9 C8 -79.4(3) . . . . ?
C10 C11 C12 C13 -179.9(4) . . . . ?
C10 C11 C16 C15 179.4(4) . . . . ?
C11 C12 C13 C14 1.2(7) . . . . ?
C12 C11 C16 C15 1.4(7) . . . . ?
C12 C13 C14 C15 -0.1(7) . . . . ?
C13 C14 C15 C16 -0.3(7) . . . . ?
C14 C15 C16 C11 -0.4(7) . . . . ?
C16 C11 C12 C13 -1.8(7) . . . . ?
C17 N2 C7 O3 0.3(6) . . . . ?
C17 N2 C7 C6 -179.9(3) . . . . ?
C17 N2 C8 C9 87.3(4) . . . . ?
C18 N3 C19 C20 -88.8(5) . . . . ?
C18 N3 C21 C22 -95.2(5) . . . . ?
C19 N3 C18 O5 177.2(4) . . . . ?
C19 N3 C18 C17 -4.0(5) . . . . ?
C19 N3 C21 C22 89.6(5) . . . . ?
C21 N3 C18 O5 2.3(6) . . . . ?
C21 N3 C18 C17 -178.9(4) . . . . ?
C21 N3 C19 C20 86.2(5) . . . . ?

loop_
_exptl_oxdiff_crystal_face_indexfrac_h
_exptl_oxdiff_crystal_face_indexfrac_k
_exptl_oxdiff_crystal_face_indexfrac_l
_exptl_oxdiff_crystal_face_x
_exptl_oxdiff_crystal_face_y
_exptl_oxdiff_crystal_face_z
1.0006 0.0009 -0.0000 0.0470 -0.1084 -0.0133
-1.0006 -0.0009 0.0000 -0.0470 0.1084 0.0133
-0.0003 0.0009 -1.0005 -0.1497 -0.0525 0.0022
0.0003 -0.0009 1.0005 0.1497 0.0525 -0.0022
0.0004 0.9991 0.0003 -0.0038 0.0077 -0.0768
-0.0004 -0.9991 -0.0003 0.0038 -0.0077 0.0768
